data_1516811
loop_
_publ_author_name
'Gao, Run-Duo'
'Liu, Chuan'
'Dai, Li-Xin'
'Zhang, Wei'
'You, Shu-Li'

_publ_section_title
;
 Pd(0)-Catalyzed Alkenylation and Allylic Dearomatization Reactions
 between Nucleophile-Bearing Indoles and Propargyl Carbonate.
;
_journal_issue 15
_journal_name_full 'Organic letters'
_journal_page_first 3919
_journal_page_last 3921
_journal_paper_doi 10.1021/ol501704q
_journal_volume 16
_journal_year 2014
_chemical_absolute_configuration ad
_chemical_formula_sum 'C20 H22 Br N O5'
_chemical_formula_weight 436.29
_chemical_name_systematic
; 
 ? 
;
_space_group_crystal_system monoclinic
_space_group_IT_number 4
_space_group_name_Hall 'P 2yb'
_space_group_name_H-M_alt 'P 1 21 1'
_symmetry_space_group_name_Hall 'P 2yb'
_symmetry_space_group_name_H-M 'P 1 21 1'
_atom_sites_solution_hydrogens geom
_audit_creation_method SHELXL-2013
_cell_angle_alpha 90
_cell_angle_beta 106.962(3)
_cell_angle_gamma 90
_cell_formula_units_Z 2
_cell_length_a 6.9109(11)
_cell_length_b 13.975(2)
_cell_length_c 10.4052(16)
_cell_measurement_reflns_used 1572
_cell_measurement_temperature 293(2)
_cell_measurement_theta_max 41.893
_cell_measurement_theta_min 5.023
_cell_volume 961.2(3)
_computing_cell_refinement 'Bruker SMART'
_computing_data_collection 'Bruker SMART'
_computing_data_reduction 'Bruker SHELXTL'
_computing_molecular_graphics 'Bruker SHELXTL'
_computing_publication_material 'Bruker SHELXTL'
_computing_structure_refinement 'SHELXL-2013 (Sheldrick, 2013)'
_computing_structure_solution 'Bruker SHELXTL'
_diffrn_ambient_temperature 293(2)
_diffrn_measured_fraction_theta_full 0.996
_diffrn_measured_fraction_theta_max 0.996
_diffrn_measurement_device_type 'CCD area detector'
_diffrn_measurement_method 'phi and omega scans'
_diffrn_radiation_type MoK\a
_diffrn_radiation_wavelength 0.71073
_diffrn_reflns_av_R_equivalents 0.0307
_diffrn_reflns_av_unetI/netI 0.0671
_diffrn_reflns_Laue_measured_fraction_full 0.996
_diffrn_reflns_Laue_measured_fraction_max 0.996
_diffrn_reflns_limit_h_max 8
_diffrn_reflns_limit_h_min -8
_diffrn_reflns_limit_k_max 16
_diffrn_reflns_limit_k_min -15
_diffrn_reflns_limit_l_max 10
_diffrn_reflns_limit_l_min -12
_diffrn_reflns_number 5535
_diffrn_reflns_point_group_measured_fraction_full 0.940
_diffrn_reflns_point_group_measured_fraction_max 0.939
_diffrn_reflns_theta_full 25.242
_diffrn_reflns_theta_max 25.488
_diffrn_reflns_theta_min 2.046
_exptl_absorpt_coefficient_mu 2.169
_exptl_absorpt_correction_T_max 0.7457
_exptl_absorpt_correction_T_min 0.6265
_exptl_absorpt_correction_type multi-scan
_exptl_absorpt_process_details sadabs
_exptl_crystal_colour colorless
_exptl_crystal_density_diffrn 1.507
_exptl_crystal_description prismatic
_exptl_crystal_F_000 448
_exptl_crystal_size_max 0.156
_exptl_crystal_size_mid 0.131
_exptl_crystal_size_min 0.110
_refine_diff_density_max 1.146
_refine_diff_density_min -0.293
_refine_diff_density_rms 0.097
_refine_ls_abs_structure_details
; 
 Flack x determined using 1054 quotients [(I+)-(I-)]/[(I+)+(I-)] 
 (Parsons and Flack (2004), Acta Cryst. A60, s61). 
;
_refine_ls_abs_structure_Flack 0.145(10)
_refine_ls_extinction_method none
_refine_ls_goodness_of_fit_ref 1.039
_refine_ls_hydrogen_treatment constr
_refine_ls_matrix_type full
_refine_ls_number_parameters 247
_refine_ls_number_reflns 3357
_refine_ls_number_restraints 1
_refine_ls_restrained_S_all 1.038
_refine_ls_R_factor_all 0.0672
_refine_ls_R_factor_gt 0.0567
_refine_ls_shift/su_max 0.000
_refine_ls_shift/su_mean 0.000
_refine_ls_structure_factor_coef Fsqd
_refine_ls_weighting_details 'w=1/[\s^2^(Fo^2^)+(0.0937P)^2^] where P=(Fo^2^+2Fc^2^)/3'
_refine_ls_weighting_scheme calc
_refine_ls_wR_factor_gt 0.1459
_refine_ls_wR_factor_ref 0.1530
_reflns_Friedel_coverage 0.805
_reflns_Friedel_fraction_full 0.878
_reflns_Friedel_fraction_max 0.876
_reflns_number_gt 2778
_reflns_number_total 3357
_reflns_threshold_expression 'I > 2\s(I)'
_cod_data_source_file ol501704q_si_002.cif
_cod_data_source_block cd214384
_cod_depositor_comments 'Adding full bibliography for 1516811.cif.'
_cod_original_cell_volume 961.3(3)
_cod_database_code 1516811
_shelx_space_group_comment
; 
The symmetry employed for this shelxl refinement is uniquely defined 
by the following loop, which should always be used as a source of 
symmetry information in preference to the above space-group names. 
They are only intended as comments. 
;
_shelxl_version_number 2013-4

loop_
_space_group_symop_operation_xyz
'x, y, z'
'-x, y+1/2, -z'

loop_
_atom_site_label
_atom_site_type_symbol
_atom_site_fract_x
_atom_site_fract_y
_atom_site_fract_z
_atom_site_U_iso_or_equiv
_atom_site_adp_type
_atom_site_occupancy
_atom_site_site_symmetry_order
_atom_site_calc_flag
_atom_site_refinement_flags_posn
_atom_site_refinement_flags_adp
Br1 Br 1.45457(12) 0.06309(8) -0.14293(8) 0.0629(3) Uani 1 1 d . .
N1 N 0.8164(11) -0.0843(4) 0.0929(7) 0.0453(16) Uani 1 1 d . .
O1 O 0.6719(11) -0.2094(5) -0.0337(7) 0.072(2) Uani 1 1 d . .
O2 O 0.9171(11) 0.1346(5) 0.6296(7) 0.0657(18) Uani 1 1 d . .
O3 O 1.0111(15) 0.2849(7) 0.6177(9) 0.095(3) Uani 1 1 d . .
O4 O 1.4139(9) 0.2217(6) 0.5300(6) 0.0670(18) Uani 1 1 d . .
O5 O 1.1877(9) 0.3201(5) 0.3958(6) 0.0593(16) Uani 1 1 d . .
C1 C 0.9587(12) -0.0594(5) 0.0276(7) 0.0417(18) Uani 1 1 d . .
C2 C 0.9958(15) -0.1008(6) -0.0838(9) 0.053(2) Uani 1 1 d . .
H2 H 0.9212 -0.1536 -0.1248 0.064 Uiso 1 1 calc R U
C3 C 1.1424(15) -0.0635(7) -0.1332(8) 0.053(2) Uani 1 1 d . .
H3 H 1.1677 -0.0908 -0.2083 0.064 Uiso 1 1 calc R U
C4 C 1.2506(14) 0.0129(7) -0.0730(8) 0.049(2) Uani 1 1 d . .
C5 C 1.2219(11) 0.0561(8) 0.0408(6) 0.0437(16) Uani 1 1 d . .
H5 H 1.2983 0.1087 0.0812 0.052 Uiso 1 1 calc R U
C6 C 1.0739(13) 0.0171(5) 0.0911(7) 0.0400(17) Uani 1 1 d . .
C7 C 0.8355(14) -0.0181(6) 0.2095(9) 0.049(2) Uani 1 1 d . .
H7A H 0.8626 -0.0539 0.2927 0.059 Uiso 1 1 calc R U
H7B H 0.7120 0.0184 0.1973 0.059 Uiso 1 1 calc R U
C8 C 1.0140(11) 0.0489(6) 0.2123(6) 0.0383(17) Uani 1 1 d . .
C9 C 1.1870(12) 0.0358(5) 0.3408(7) 0.0437(19) Uani 1 1 d . .
H9A H 1.3036 0.0714 0.3331 0.052 Uiso 1 1 calc R U
H9B H 1.2240 -0.0313 0.3506 0.052 Uiso 1 1 calc R U
C10 C 1.1351(11) 0.0689(8) 0.4667(6) 0.0433(15) Uani 1 1 d . .
H10A H 1.2539 0.0629 0.5439 0.052 Uiso 1 1 calc R U
H10B H 1.0304 0.0279 0.4815 0.052 Uiso 1 1 calc R U
C11 C 1.0611(11) 0.1740(5) 0.4540(7) 0.0375(16) Uani 1 1 d . .
C12 C 0.8969(12) 0.1864(5) 0.3248(7) 0.0375(16) Uani 1 1 d . .
C13 C 0.9507(13) 0.1532(5) 0.2017(7) 0.0382(17) Uani 1 1 d . .
H13A H 1.0604 0.1922 0.1899 0.046 Uiso 1 1 calc R U
H13B H 0.8348 0.1618 0.1232 0.046 Uiso 1 1 calc R U
C14 C 0.7128(13) 0.2172(8) 0.3173(9) 0.060(2) Uani 1 1 d . .
H14A H 0.6796 0.2324 0.3953 0.071 Uiso 1 1 calc R U
H14B H 0.6165 0.2235 0.2340 0.071 Uiso 1 1 calc R U
C15 C 0.6779(13) -0.1568(6) 0.0576(8) 0.051(2) Uani 1 1 d . .
C16 C 0.5337(13) -0.1669(7) 0.1406(9) 0.058(2) Uani 1 1 d . .
H16A H 0.4466 -0.2208 0.1093 0.087 Uiso 1 1 calc R U
H16B H 0.4536 -0.1098 0.1325 0.087 Uiso 1 1 calc R U
H16C H 0.6088 -0.1765 0.2331 0.087 Uiso 1 1 calc R U
C17 C 0.9946(12) 0.2053(7) 0.5759(8) 0.0481(19) Uani 1 1 d . .
C18 C 0.8531(17) 0.1629(9) 0.7459(11) 0.072(3) Uani 1 1 d . .
H18A H 0.9319 0.2167 0.7891 0.109 Uiso 1 1 calc R U
H18B H 0.8726 0.1104 0.8079 0.109 Uiso 1 1 calc R U
H18C H 0.7125 0.1802 0.7170 0.109 Uiso 1 1 calc R U
C19 C 1.2434(12) 0.2394(7) 0.4638(8) 0.0457(19) Uani 1 1 d . .
C20 C 1.3397(18) 0.3922(9) 0.4073(14) 0.085(3) Uani 1 1 d . .
H20A H 1.4256 0.3946 0.4983 0.128 Uiso 1 1 calc R U
H20B H 1.2758 0.4533 0.3830 0.128 Uiso 1 1 calc R U
H20C H 1.4193 0.3770 0.3483 0.128 Uiso 1 1 calc R U

loop_
_atom_site_aniso_label
_atom_site_aniso_U_11
_atom_site_aniso_U_22
_atom_site_aniso_U_33
_atom_site_aniso_U_23
_atom_site_aniso_U_13
_atom_site_aniso_U_12
Br1 0.0711(6) 0.0738(6) 0.0509(5) 0.0000(5) 0.0289(4) 0.0006(6)
N1 0.064(4) 0.027(3) 0.044(4) -0.001(3) 0.014(3) -0.005(3)
O1 0.089(5) 0.050(4) 0.072(4) -0.022(3) 0.014(4) -0.026(4)
O2 0.082(4) 0.062(4) 0.068(4) 0.006(3) 0.045(4) 0.007(3)
O3 0.140(8) 0.077(6) 0.095(6) -0.043(5) 0.077(6) -0.035(5)
O4 0.044(3) 0.086(5) 0.063(4) 0.010(3) 0.003(3) -0.002(3)
O5 0.061(4) 0.046(4) 0.061(4) 0.010(3) 0.001(3) -0.007(3)
C1 0.053(5) 0.032(4) 0.035(4) -0.002(3) 0.004(3) 0.003(3)
C2 0.074(6) 0.038(5) 0.039(4) -0.012(3) 0.002(4) 0.001(4)
C3 0.071(6) 0.053(5) 0.031(4) -0.011(4) 0.009(4) 0.010(5)
C4 0.061(5) 0.052(5) 0.039(4) 0.005(4) 0.022(4) 0.012(4)
C5 0.051(4) 0.043(4) 0.037(3) -0.011(4) 0.012(3) 0.000(4)
C6 0.056(4) 0.034(4) 0.030(3) -0.003(3) 0.013(3) 0.007(3)
C7 0.062(5) 0.037(4) 0.054(5) -0.010(4) 0.025(4) -0.012(4)
C8 0.052(4) 0.033(5) 0.031(3) -0.004(3) 0.015(3) 0.001(4)
C9 0.060(5) 0.034(5) 0.037(4) 0.004(3) 0.014(3) 0.012(3)
C10 0.051(4) 0.046(4) 0.032(3) 0.003(4) 0.012(3) 0.003(5)
C11 0.047(4) 0.040(4) 0.025(3) -0.001(3) 0.011(3) 0.000(3)
C12 0.047(4) 0.031(4) 0.035(4) 0.001(3) 0.012(3) 0.001(3)
C13 0.047(4) 0.035(4) 0.030(4) -0.001(3) 0.007(3) 0.003(3)
C14 0.055(5) 0.072(7) 0.046(5) -0.007(4) 0.007(4) 0.009(5)
C15 0.057(5) 0.039(5) 0.045(4) -0.001(4) -0.004(4) -0.003(4)
C16 0.056(5) 0.048(6) 0.065(6) 0.011(4) 0.009(4) -0.008(4)
C17 0.050(4) 0.051(5) 0.043(4) -0.007(4) 0.013(3) -0.005(4)
C18 0.075(6) 0.096(8) 0.060(6) 0.010(5) 0.042(5) 0.013(6)
C19 0.049(5) 0.054(5) 0.036(4) -0.011(3) 0.015(4) -0.001(4)
C20 0.077(7) 0.065(7) 0.108(9) 0.004(7) 0.018(6) -0.025(6)

loop_
_atom_type_symbol
_atom_type_description
_atom_type_scat_dispersion_real
_atom_type_scat_dispersion_imag
_atom_type_scat_source
C C 0.0033 0.0016 'International Tables Vol C Tables 4.2.6.8 and 6.1.1.4'
H H 0.0000 0.0000 'International Tables Vol C Tables 4.2.6.8 and 6.1.1.4'
N N 0.0061 0.0033 'International Tables Vol C Tables 4.2.6.8 and 6.1.1.4'
O O 0.0106 0.0060 'International Tables Vol C Tables 4.2.6.8 and 6.1.1.4'
Br Br -0.2901 2.4595 'International Tables Vol C Tables 4.2.6.8 and 6.1.1.4'

loop_
_geom_angle_atom_site_label_1
_geom_angle_atom_site_label_2
_geom_angle_atom_site_label_3
_geom_angle
C15 N1 C1 126.3(7)
C15 N1 C7 124.3(7)
C1 N1 C7 109.4(6)
C17 O2 C18 114.0(8)
C19 O5 C20 117.4(8)
C6 C1 C2 120.1(8)
C6 C1 N1 110.6(7)
C2 C1 N1 129.3(8)
C3 C2 C1 119.6(8)
C3 C2 H2 120.2
C1 C2 H2 120.2
C4 C3 C2 119.9(8)
C4 C3 H3 120.0
C2 C3 H3 120.0
C3 C4 C5 122.7(9)
C3 C4 Br1 119.1(6)
C5 C4 Br1 118.1(7)
C6 C5 C4 116.9(9)
C6 C5 H5 121.5
C4 C5 H5 121.5
C1 C6 C5 120.6(7)
C1 C6 C8 111.6(7)
C5 C6 C8 127.8(8)
N1 C7 C8 105.7(6)
N1 C7 H7A 110.6
C8 C7 H7A 110.6
N1 C7 H7B 110.6
C8 C7 H7B 110.6
H7A C7 H7B 108.7
C6 C8 C13 111.5(6)
C6 C8 C9 111.3(6)
C13 C8 C9 108.4(6)
C6 C8 C7 102.7(6)
C13 C8 C7 111.7(7)
C9 C8 C7 111.2(6)
C8 C9 C10 113.4(6)
C8 C9 H9A 108.9
C10 C9 H9A 108.9
C8 C9 H9B 108.9
C10 C9 H9B 108.9
H9A C9 H9B 107.7
C9 C10 C11 111.6(6)
C9 C10 H10A 109.3
C11 C10 H10A 109.3
C9 C10 H10B 109.3
C11 C10 H10B 109.3
H10A C10 H10B 108.0
C12 C11 C17 112.2(6)
C12 C11 C19 112.5(6)
C17 C11 C19 102.3(6)
C12 C11 C10 109.4(6)
C17 C11 C10 111.8(6)
C19 C11 C10 108.3(6)
C14 C12 C11 123.7(7)
C14 C12 C13 121.4(7)
C11 C12 C13 114.7(7)
C12 C13 C8 111.8(6)
C12 C13 H13A 109.3
C8 C13 H13A 109.3
C12 C13 H13B 109.3
C8 C13 H13B 109.3
H13A C13 H13B 107.9
C12 C14 H14A 120.0
C12 C14 H14B 120.0
H14A C14 H14B 120.0
O1 C15 N1 122.0(9)
O1 C15 C16 121.7(9)
N1 C15 C16 116.4(8)
C15 C16 H16A 109.5
C15 C16 H16B 109.5
H16A C16 H16B 109.5
C15 C16 H16C 109.5
H16A C16 H16C 109.5
H16B C16 H16C 109.5
O3 C17 O2 123.6(8)
O3 C17 C11 123.3(8)
O2 C17 C11 113.1(7)
O2 C18 H18A 109.5
O2 C18 H18B 109.5
H18A C18 H18B 109.5
O2 C18 H18C 109.5
H18A C18 H18C 109.5
H18B C18 H18C 109.5
O4 C19 O5 124.3(8)
O4 C19 C11 124.2(8)
O5 C19 C11 111.4(7)
O5 C20 H20A 109.5
O5 C20 H20B 109.5
H20A C20 H20B 109.5
O5 C20 H20C 109.5
H20A C20 H20C 109.5
H20B C20 H20C 109.5

loop_
_geom_bond_atom_site_label_1
_geom_bond_atom_site_label_2
_geom_bond_distance
Br1 C4 1.899(9)
N1 C15 1.368(11)
N1 C1 1.392(11)
N1 C7 1.501(10)
O1 C15 1.192(11)
O2 C17 1.323(11)
O2 C18 1.458(11)
O3 C17 1.187(12)
O4 C19 1.204(10)
O5 C19 1.328(11)
O5 C20 1.436(12)
C1 C6 1.381(11)
C1 C2 1.385(12)
C2 C3 1.367(14)
C2 H2 0.9300
C3 C4 1.349(13)
C3 H3 0.9300
C4 C5 1.394(11)
C5 C6 1.389(12)
C5 H5 0.9300
C6 C8 1.504(10)
C7 C8 1.542(11)
C7 H7A 0.9700
C7 H7B 0.9700
C8 C13 1.517(11)
C8 C9 1.523(10)
C9 C10 1.527(10)
C9 H9A 0.9700
C9 H9B 0.9700
C10 C11 1.549(13)
C10 H10A 0.9700
C10 H10B 0.9700
C11 C12 1.495(10)
C11 C17 1.534(11)
C11 C19 1.535(11)
C12 C14 1.323(12)
C12 C13 1.508(10)
C13 H13A 0.9700
C13 H13B 0.9700
C14 H14A 0.9300
C14 H14B 0.9300
C15 C16 1.504(13)
C16 H16A 0.9600
C16 H16B 0.9600
C16 H16C 0.9600
C18 H18A 0.9600
C18 H18B 0.9600
C18 H18C 0.9600
C20 H20A 0.9600
C20 H20B 0.9600
C20 H20C 0.9600

loop_
_geom_torsion_atom_site_label_1
_geom_torsion_atom_site_label_2
_geom_torsion_atom_site_label_3
_geom_torsion_atom_site_label_4
_geom_torsion
C15 N1 C1 C6 -179.9(8)
C7 N1 C1 C6 0.8(9)
C15 N1 C1 C2 -0.8(14)
C7 N1 C1 C2 179.8(8)
C6 C1 C2 C3 -2.1(13)
N1 C1 C2 C3 178.9(8)
C1 C2 C3 C4 0.3(14)
C2 C3 C4 C5 0.9(14)
C2 C3 C4 Br1 179.7(7)
C3 C4 C5 C6 -0.3(13)
Br1 C4 C5 C6 -179.0(6)
C2 C1 C6 C5 2.8(12)
N1 C1 C6 C5 -178.1(7)
C2 C1 C6 C8 -178.0(7)
N1 C1 C6 C8 1.1(9)
C4 C5 C6 C1 -1.6(12)
C4 C5 C6 C8 179.3(8)
C15 N1 C7 C8 178.3(7)
C1 N1 C7 C8 -2.3(9)
C1 C6 C8 C13 -122.2(7)
C5 C6 C8 C13 57.0(11)
C1 C6 C8 C9 116.6(8)
C5 C6 C8 C9 -64.2(11)
C1 C6 C8 C7 -2.4(9)
C5 C6 C8 C7 176.7(8)
N1 C7 C8 C6 2.7(8)
N1 C7 C8 C13 122.4(7)
N1 C7 C8 C9 -116.4(7)
C6 C8 C9 C10 178.9(7)
C13 C8 C9 C10 55.9(9)
C7 C8 C9 C10 -67.3(9)
C8 C9 C10 C11 -54.9(9)
C9 C10 C11 C12 51.0(8)
C9 C10 C11 C17 176.0(6)
C9 C10 C11 C19 -72.0(7)
C17 C11 C12 C14 -2.7(12)
C19 C11 C12 C14 -117.5(9)
C10 C11 C12 C14 122.0(9)
C17 C11 C12 C13 -177.7(7)
C19 C11 C12 C13 67.5(8)
C10 C11 C12 C13 -53.0(8)
C14 C12 C13 C8 -118.2(9)
C11 C12 C13 C8 57.0(9)
C6 C8 C13 C12 -178.2(7)
C9 C8 C13 C12 -55.3(8)
C7 C8 C13 C12 67.6(8)
C1 N1 C15 O1 2.8(13)
C7 N1 C15 O1 -177.9(8)
C1 N1 C15 C16 -177.4(7)
C7 N1 C15 C16 1.9(12)
C18 O2 C17 O3 -0.1(14)
C18 O2 C17 C11 180.0(8)
C12 C11 C17 O3 -88.4(11)
C19 C11 C17 O3 32.5(12)
C10 C11 C17 O3 148.2(10)
C12 C11 C17 O2 91.6(8)
C19 C11 C17 O2 -147.5(7)
C10 C11 C17 O2 -31.8(9)
C20 O5 C19 O4 -2.9(13)
C20 O5 C19 C11 173.8(8)
C12 C11 C19 O4 -153.3(8)
C17 C11 C19 O4 86.1(9)
C10 C11 C19 O4 -32.2(10)
C12 C11 C19 O5 30.0(9)
C17 C11 C19 O5 -90.6(8)
C10 C11 C19 O5 151.1(6)
